data_2312336
loop_
_publ_author_name
'Wolflehner, Tobias'
'St&#xf6;ger, Berthold'

_publ_section_title
;
 Order-disorder (OD) polytypism of
 K<sub>3</sub>FeTe<sub>2</sub>O<sub>8</sub>(OH)<sub>2</sub>(H<sub>2</sub>O)<sub>1+x</sub>.
;
_journal_issue 6
_journal_name_full 'Acta crystallographica Section B, Structural science, crystal engineering and materials'
_journal_page_first 510
_journal_page_last 518
_journal_paper_doi 10.1107/S2052520623009162
_journal_volume 79
_journal_year 2023
_chemical_formula_sum 'Fe H4.86 K3 O11.43 Te2'
_chemical_formula_weight 616.17
_space_group_crystal_system monoclinic
_space_group_IT_number 12
_space_group_name_Hall '-I 2y'
_space_group_name_H-M_alt 'I 1 2/m 1'
_atom_sites_solution_hydrogens difmap
_audit_creation_date 2023-05-20
_audit_creation_method
;
Olex2 1.5
(compiled 2023.03.06 svn.rbb2c185 for OlexSys, GUI svn.r6748)
;
_cell_angle_alpha 90
_cell_angle_beta 90.047(3)
_cell_angle_gamma 90
_cell_formula_units_Z 4
_cell_length_a 12.7660(6)
_cell_length_b 14.9470(6)
_cell_length_c 5.9706(2)
_cell_measurement_reflns_used 14095
_cell_measurement_temperature 432
_cell_measurement_theta_max 36.20
_cell_measurement_theta_min 2.72
_cell_volume 1139.27(8)
_computing_cell_refinement
;
X-Area Recipe 1.37.0.0 (STOE, 2021)
;
_computing_data_collection
;
X-Area Pilatus3_SV 1.31.175.0 (STOE, 2021)
;
_computing_data_reduction
;
X-Area Integrate 2.5.1.0 (STOE, 2021)
X-Area LANA 2.6.2.0 (STOE, 2021)
;
_computing_molecular_graphics 'Olex2 1.5 (Dolomanov et al., 2009)'
_computing_publication_material
;
STOE & Cie GmbH, X-Area, software package for collecting single-crystal or
multi-domain crystal data on STOE area-detector diffractometers, for image 
processing, for the correction and scaling of reflection intensities and 
for outlier rejection, version 2.0, Darmstadt 2021
;
_computing_structure_refinement 'SHELXL 2014/7 (Sheldrick, 2015)'
_diffrn_ambient_temperature 432
_diffrn_detector 'EIGER2 1M CDTE'
_diffrn_detector_area_resol_mean 13.33
_diffrn_measured_fraction_theta_full 0.990
_diffrn_measured_fraction_theta_max 0.989
_diffrn_measurement_details
;
 2678 frames, detector distance = 100 mm
;
_diffrn_measurement_device 'Eulerian 4-circle diffractometer'
_diffrn_measurement_device_type 'STOE STADIVARI'
_diffrn_measurement_method 'rotation method, \w scans'
_diffrn_radiation_collimation '1.2 0.6 mm diameter'
_diffrn_radiation_monochromator 'Graded multilayer mirror'
_diffrn_radiation_polarisn_norm 270
_diffrn_radiation_probe x-ray
_diffrn_radiation_type 'Mo K\a'
_diffrn_radiation_wavelength 0.71073
_diffrn_reflns_av_R_equivalents 0.0431
_diffrn_reflns_av_unetI/netI 0.0334
_diffrn_reflns_Laue_measured_fraction_full 0.990
_diffrn_reflns_Laue_measured_fraction_max 0.989
_diffrn_reflns_limit_h_max 20
_diffrn_reflns_limit_h_min -21
_diffrn_reflns_limit_k_max 24
_diffrn_reflns_limit_k_min -24
_diffrn_reflns_limit_l_max 3
_diffrn_reflns_limit_l_min -9
_diffrn_reflns_number 10382
_diffrn_reflns_point_group_measured_fraction_full 0.990
_diffrn_reflns_point_group_measured_fraction_max 0.989
_diffrn_reflns_theta_full 36.030
_diffrn_reflns_theta_max 36.030
_diffrn_reflns_theta_min 2.725
_diffrn_source Axo_Mo
_diffrn_source_current 0.830
_diffrn_source_power 0.050
_diffrn_source_voltage 60
_exptl_absorpt_coefficient_mu 7.491
_exptl_absorpt_correction_T_max 0.1043
_exptl_absorpt_correction_T_min 0.0617
_exptl_absorpt_correction_type multi-scan
_exptl_absorpt_process_details
;
STOE LANA, absorption correction by scaling of reflection intensities.
J. Koziskova, F. Hahn, J. Richter, J. Kozisek, "Comparison of different
absorption corrections on the model structure of tetrakis(\m~2~-acetato)-
diaqua-di-copper(II)", Acta Chimica Slovaca, vol. 9, no. 2, 2016, pp. 136 - 140.
Afterwards a spherical absorption correction was performed within STOE LANA.
;
_exptl_crystal_colour colourless
_exptl_crystal_colour_primary colourless
_exptl_crystal_density_diffrn 3.592
_exptl_crystal_density_method 'not measured'
_exptl_crystal_description lath
_exptl_crystal_F_000 1133
_exptl_crystal_size_max 0.18
_exptl_crystal_size_mid 0.08
_exptl_crystal_size_min 0.01
_exptl_crystal_size_rad 0.100
_refine_diff_density_max 3.771
_refine_diff_density_min -1.670
_refine_diff_density_rms 0.357
_refine_ls_extinction_method none
_refine_ls_goodness_of_fit_ref 1.026
_refine_ls_hydrogen_treatment refxyz
_refine_ls_matrix_type full
_refine_ls_number_parameters 98
_refine_ls_number_reflns 2711
_refine_ls_number_restraints 2
_refine_ls_restrained_S_all 1.026
_refine_ls_R_factor_all 0.0466
_refine_ls_R_factor_gt 0.0370
_refine_ls_shift/su_max 0.000
_refine_ls_shift/su_mean 0.000
_refine_ls_structure_factor_coef Fsqd
_refine_ls_weighting_details 'w=1/[\s^2^(Fo^2^)+(0.0687P)^2^] where P=(Fo^2^+2Fc^2^)/3'
_refine_ls_weighting_scheme calc
_refine_ls_wR_factor_gt 0.0907
_refine_ls_wR_factor_ref 0.1011
_reflns_Friedel_coverage 0.000
_reflns_number_gt 2207
_reflns_number_total 2711
_reflns_threshold_expression 'I > 2\s(I)'
_cod_data_source_file yv5013sup1.cif
_cod_data_source_block 436K
_cod_depositor_comments 'Adding full bibliography for 2312335--2312336.cif.'
_cod_database_code 2312336
_cod_database_fobs_code 2312336
_shelx_shelxl_version_number 2014/7
_shelx_space_group_comment
;
The symmetry employed for this shelxl refinement is uniquely defined
by the following loop, which should always be used as a source of
symmetry information in preference to the above space-group names.
They are only intended as comments.
;
_shelx_estimated_absorpt_t_max 0.929
_shelx_estimated_absorpt_t_min 0.346
_olex2_refinement_description
;
1. Twinned data refinement
 Scales: 0.530(3)
 0.470(3)
2. Fixed Uiso
 At 1.5 times of:
  All O(H) groups
3. Shared sites
{Te1, Fe1'}
{Fe1, Te1'}
4. Restrained distances
 O5-H5 = O6-H6
 0.87 with sigma of 0.02
5. Uiso/Uaniso restraints and constraints
Uanis(Te1) = Uanis(Fe1')
Uanis(Fe1) = Uanis(Te1')
6. Others
 Sof(Te1')=Sof(Fe1')=0.5*(1-FVAR(2))
 Sof(Te1)=Sof(Fe1)=0.5*FVAR(2)
;
_olex2_submission_special_instructions 'No special instructions were received'

loop_
_space_group_symop_operation_xyz
'x, y, z'
'-x, y, -z'
'x+1/2, y+1/2, z+1/2'
'-x+1/2, y+1/2, -z+1/2'
'-x, -y, -z'
'x, -y, z'
'-x+1/2, -y+1/2, -z+1/2'
'x+1/2, -y+1/2, z+1/2'

loop_
_atom_site_label
_atom_site_type_symbol
_atom_site_fract_x
_atom_site_fract_y
_atom_site_fract_z
_atom_site_U_iso_or_equiv
_atom_site_adp_type
_atom_site_occupancy
_atom_site_site_symmetry_order
_atom_site_calc_flag
_atom_site_refinement_flags_posn
_atom_site_refinement_flags_adp
_atom_site_refinement_flags_occupancy
_atom_site_disorder_assembly
_atom_site_disorder_group
Te1 Te 0.0000 0.28586(4) 0.5000 0.01448(14) Uani 0.796(4) 2 d S T P . .
Te1' Te 0.5000 0.21398(6) 0.5000 0.0148(3) Uani 0.204(4) 2 d S T P . .
Te2 Te 0.2500 0.2500 0.7500 0.01511(11) Uani 1 2 d S . P . .
Fe1 Fe 0.5000 0.21398(6) 0.5000 0.0148(3) Uani 0.796(4) 2 d S T P . .
Fe1' Fe 0.0000 0.28586(4) 0.5000 0.01448(14) Uani 0.204(4) 2 d S T P . .
K1 K 0.19952(8) 0.13172(7) 0.2520(5) 0.0272(2) Uani 1 1 d . . . . .
K2 K 0.35101(13) 0.0000 0.7442(12) 0.0356(4) Uani 1 2 d S T P . .
O1 O 0.0044(3) 0.1984(2) 0.2595(6) 0.0203(6) Uani 1 1 d . . . . .
O2 O 0.1557(2) 0.2878(3) 0.5123(18) 0.0209(8) Uani 1 1 d . . . . .
O3 O 0.3426(3) 0.2133(3) 0.5234(13) 0.0197(11) Uani 1 1 d . . . . .
O4 O -0.0085(2) 0.3715(2) 0.7416(7) 0.0201(6) Uani 1 1 d . . . . .
O5 O 0.1899(2) 0.1287(2) 0.7577(17) 0.0239(7) Uani 1 1 d D . . . .
H5 H 0.127(3) 0.138(5) 0.712(13) 0.036 Uiso 1 1 d D U . . .
O6 O 0.3471(4) 0.0000 0.246(4) 0.0365(13) Uani 1 2 d DS T P . .
H6 H 0.392(5) -0.043(4) 0.245(16) 0.055 Uiso 1 1 d D U . . .
O7 O 0.036(3) 0.0000 0.258(13) 0.21(3) Uani 0.43(5) 2 d S T . . .

loop_
_atom_site_aniso_label
_atom_site_aniso_U_11
_atom_site_aniso_U_22
_atom_site_aniso_U_33
_atom_site_aniso_U_23
_atom_site_aniso_U_13
_atom_site_aniso_U_12
Te1 0.00881(17) 0.0213(3) 0.0133(2) 0.000 -0.0034(4) 0.000
Te1' 0.0106(3) 0.0198(5) 0.0139(4) 0.000 -0.0061(7) 0.000
Te2 0.00865(15) 0.02181(16) 0.01485(18) -0.00005(16) -0.0043(5) 0.00073(11)
Fe1 0.0106(3) 0.0198(5) 0.0139(4) 0.000 -0.0061(7) 0.000
Fe1' 0.00881(17) 0.0213(3) 0.0133(2) 0.000 -0.0034(4) 0.000
K1 0.0231(4) 0.0314(4) 0.0272(5) -0.0027(11) -0.0043(9) 0.0048(4)
K2 0.0255(6) 0.0354(7) 0.0458(11) 0.000 -0.0040(19) 0.000
O1 0.0129(11) 0.0240(12) 0.0241(16) -0.0011(14) -0.006(3) 0.0003(10)
O2 0.0103(11) 0.031(2) 0.021(2) 0.003(3) -0.006(2) 0.0009(14)
O3 0.0095(11) 0.035(2) 0.015(3) -0.003(2) -0.0024(18) 0.0007(14)
O4 0.0171(12) 0.0220(12) 0.0211(14) 0.0011(15) -0.006(2) 0.0001(10)
O5 0.0161(12) 0.0235(13) 0.0321(18) -0.005(4) 0.002(3) -0.0010(10)
O6 0.019(2) 0.030(2) 0.061(4) 0.000 0.002(6) 0.000
O7 0.09(3) 0.06(2) 0.46(10) 0.000 0.00(4) 0.000

loop_
_atom_type_symbol
_atom_type_description
_atom_type_scat_dispersion_real
_atom_type_scat_dispersion_imag
_atom_type_scat_source
Fe Fe 0.3463 0.8444 'International Tables Vol C Tables 4.2.6.8 and 6.1.1.4'
H H 0.0000 0.0000 'International Tables Vol C Tables 4.2.6.8 and 6.1.1.4'
K K 0.2009 0.2494 'International Tables Vol C Tables 4.2.6.8 and 6.1.1.4'
O O 0.0106 0.0060 'International Tables Vol C Tables 4.2.6.8 and 6.1.1.4'
Te Te -0.5308 1.6751 'International Tables Vol C Tables 4.2.6.8 and 6.1.1.4'

loop_
_geom_angle_atom_site_label_1
_geom_angle_atom_site_label_2
_geom_angle_atom_site_label_3
_geom_angle
_geom_angle_site_symmetry_1
_geom_angle_site_symmetry_3
_geom_angle_publ_flag
Te1' Te1 Te1' 179.91(5) 7_556 7 ?
Te1' Te1 Fe1 0.00(3) 7_556 7_556 ?
Te1' Te1 Fe1 179.91(5) 7_556 7 ?
Te1' Te1 K1 113.39(5) 7_556 . ?
Te1' Te1 K1 66.68(5) 7 . ?
Te1' Te1 K1 66.68(5) 7_556 2_556 ?
Te1' Te1 K1 113.39(5) 7 2_556 ?
Fe1 Te1 Te1' 179.9 7_556 7 ?
Fe1 Te1 Te1' 0.0 7 7 ?
Fe1 Te1 Fe1 179.91(5) 7 7_556 ?
Fe1 Te1 K1 66.68(5) 7_556 2_556 ?
Fe1 Te1 K1 113.39(5) 7 2_556 ?
Fe1 Te1 K1 66.68(5) 7 . ?
Fe1 Te1 K1 113.39(5) 7_556 . ?
K1 Te1 K1 103.97(5) . 2_556 ?
O1 Te1 Te1' 137.70(11) 2_556 7 ?
O1 Te1 Te1' 42.39(10) 2_556 7_556 ?
O1 Te1 Te1' 137.70(11) . 7_556 ?
O1 Te1 Te1' 42.39(10) . 7 ?
O1 Te1 Fe1 137.70(11) 2_556 7 ?
O1 Te1 Fe1 137.70(11) . 7_556 ?
O1 Te1 Fe1 42.39(10) 2_556 7_556 ?
O1 Te1 Fe1 42.39(10) . 7 ?
O1 Te1 K1 84.15(11) 2_556 . ?
O1 Te1 K1 84.15(11) . 2_556 ?
O1 Te1 K1 43.36(10) . . ?
O1 Te1 K1 43.36(10) 2_556 2_556 ?
O1 Te1 O1 95.4(2) 2_556 . ?
O1 Te1 O2 90.4(3) 2_556 2_556 ?
O1 Te1 O2 90.7(3) 2_556 . ?
O1 Te1 O2 90.7(3) . 2_556 ?
O1 Te1 O2 90.4(3) . . ?
O2 Te1 Te1' 87.9(3) . 7_556 ?
O2 Te1 Te1' 87.9(3) 2_556 7 ?
O2 Te1 Te1' 92.1(3) . 7 ?
O2 Te1 Te1' 92.1(3) 2_556 7_556 ?
O2 Te1 Fe1 92.1(3) 2_556 7_556 ?
O2 Te1 Fe1 87.9(3) . 7_556 ?
O2 Te1 Fe1 92.1(3) . 7 ?
O2 Te1 Fe1 87.9(3) 2_556 7 ?
O2 Te1 K1 48.9(2) 2_556 2_556 ?
O2 Te1 K1 132.4(2) . 2_556 ?
O2 Te1 K1 48.9(2) . . ?
O2 Te1 K1 132.4(2) 2_556 . ?
O2 Te1 O2 178.4(3) . 2_556 ?
O4 Te1 Te1' 138.27(11) . 7 ?
O4 Te1 Te1' 41.64(11) 2_556 7 ?
O4 Te1 Te1' 138.27(11) 2_556 7_556 ?
O4 Te1 Te1' 41.64(11) . 7_556 ?
O4 Te1 Fe1 41.64(11) 2_556 7 ?
O4 Te1 Fe1 138.27(11) . 7 ?
O4 Te1 Fe1 138.27(11) 2_556 7_556 ?
O4 Te1 Fe1 41.64(11) . 7_556 ?
O4 Te1 K1 94.23(10) 2_556 . ?
O4 Te1 K1 137.95(10) . . ?
O4 Te1 K1 137.95(10) 2_556 2_556 ?
O4 Te1 K1 94.23(10) . 2_556 ?
O4 Te1 O1 83.82(15) . 2_556 ?
O4 Te1 O1 178.26(13) 2_556 2_556 ?
O4 Te1 O1 178.26(13) . . ?
O4 Te1 O1 83.82(15) 2_556 . ?
O4 Te1 O2 87.8(3) . 2_556 ?
O4 Te1 O2 91.1(3) 2_556 2_556 ?
O4 Te1 O2 87.8(3) 2_556 . ?
O4 Te1 O2 91.1(3) . . ?
O4 Te1 O4 97.0(2) . 2_556 ?
Te1 Te1' Te1 179.90(5) 7 7_556 ?
Te1 Te1' Fe1' 179.90(5) 7 7_556 ?
Te1 Te1' Fe1' 179.90(5) 7_556 7 ?
Te1 Te1' Fe1' 0.00(2) 7 7 ?
Te1 Te1' Fe1' 0.00(2) 7_556 7_556 ?
Te1 Te1' K1 113.58(5) 7_556 7 ?
Te1 Te1' K1 66.35(5) 7 7 ?
Te1 Te1' K1 113.58(5) 7 8 ?
Te1 Te1' K1 66.35(5) 7_556 8 ?
Fe1' Te1' Fe1' 179.90(5) 7 7_556 ?
Fe1' Te1' K1 113.58(5) 7_556 7 ?
Fe1' Te1' K1 66.35(5) 7 7 ?
Fe1' Te1' K1 113.58(5) 7 8 ?
Fe1' Te1' K1 66.35(5) 7_556 8 ?
K1 Te1' K1 104.10(5) 8 7 ?
O1 Te1' Te1 139.71(10) 8 7 ?
O1 Te1' Te1 40.20(9) 7 7 ?
O1 Te1' Te1 40.20(9) 8 7_556 ?
O1 Te1' Te1 139.71(10) 7 7_556 ?
O1 Te1' Fe1' 139.71(10) 8 7 ?
O1 Te1' Fe1' 40.20(9) 7 7 ?
O1 Te1' Fe1' 139.71(10) 7 7_556 ?
O1 Te1' Fe1' 40.20(9) 8 7_556 ?
O1 Te1' K1 85.84(11) 8 7 ?
O1 Te1' K1 85.84(11) 7 8 ?
O1 Te1' K1 43.83(10) 8 8 ?
O1 Te1' K1 43.83(10) 7 7 ?
O1 Te1' O1 99.60(19) 8 7 ?
O3 Te1' Te1 86.0(2) 2_656 7 ?
O3 Te1' Te1 94.0(2) . 7 ?
O3 Te1' Te1 86.0(2) . 7_556 ?
O3 Te1' Te1 94.0(2) 2_656 7_556 ?
O3 Te1' Fe1' 94.0(2) . 7 ?
O3 Te1' Fe1' 94.0(2) 2_656 7_556 ?
O3 Te1' Fe1' 86.0(2) . 7_556 ?
O3 Te1' Fe1' 86.0(2) 2_656 7 ?
O3 Te1' K1 130.71(18) . 8 ?
O3 Te1' K1 49.72(18) . 7 ?
O3 Te1' K1 130.71(18) 2_656 7 ?
O3 Te1' K1 49.72(18) 2_656 8 ?
O3 Te1' O1 91.7(2) . 7 ?
O3 Te1' O1 91.7(2) 2_656 8 ?
O3 Te1' O1 88.7(2) . 8 ?
O3 Te1' O1 88.7(2) 2_656 7 ?
O3 Te1' O3 179.5(3) . 2_656 ?
O4 Te1' Te1 39.78(10) 8_554 7 ?
O4 Te1' Te1 140.32(11) 7_556 7 ?
O4 Te1' Te1 140.32(11) 8_554 7_556 ?
O4 Te1' Te1 39.78(10) 7_556 7_556 ?
O4 Te1' Fe1' 140.32(11) 7_556 7 ?
O4 Te1' Fe1' 39.78(10) 8_554 7 ?
O4 Te1' Fe1' 140.32(11) 8_554 7_556 ?
O4 Te1' Fe1' 39.78(10) 7_556 7_556 ?
O4 Te1' K1 92.68(10) 8_554 7 ?
O4 Te1' K1 137.44(10) 8_554 8 ?
O4 Te1' K1 137.44(10) 7_556 7 ?
O4 Te1' K1 92.68(10) 7_556 8 ?
O4 Te1' O1 178.36(12) 7_556 7 ?
O4 Te1' O1 79.78(14) 7_556 8 ?
O4 Te1' O1 178.36(12) 8_554 8 ?
O4 Te1' O1 79.78(14) 8_554 7 ?
O4 Te1' O3 89.8(2) 7_556 . ?
O4 Te1' O3 89.8(2) 7_556 2_656 ?
O4 Te1' O3 89.8(2) 8_554 2_656 ?
O4 Te1' O3 89.8(2) 8_554 . ?
O4 Te1' O4 100.9(2) 8_554 7_556 ?
K1 Te2 K1 180.0 1_556 7 ?
K1 Te2 K1 115.55(3) 7_556 7 ?
K1 Te2 K1 64.45(3) 7_556 1_556 ?
K1 Te2 K1 64.45(3) . 7 ?
K1 Te2 K1 180.0 7_556 . ?
K1 Te2 K1 115.55(3) . 1_556 ?
K1 Te2 K2 115.02(9) 7_556 . ?
K1 Te2 K2 64.98(9) 7_556 7_556 ?
K1 Te2 K2 113.90(10) 1_556 7_556 ?
K1 Te2 K2 64.98(9) . . ?
K1 Te2 K2 115.02(9) . 7_556 ?
K1 Te2 K2 66.10(10) 1_556 . ?
K1 Te2 K2 113.90(10) 7 . ?
K1 Te2 K2 66.10(10) 7 7_556 ?
K2 Te2 K2 180.0 . 7_556 ?
O2 Te2 K1 54.3(2) . . ?
O2 Te2 K1 130.5(2) . 1_556 ?
O2 Te2 K1 49.5(2) . 7 ?
O2 Te2 K1 125.7(2) 7_556 . ?
O2 Te2 K1 125.7(2) . 7_556 ?
O2 Te2 K1 49.5(2) 7_556 1_556 ?
O2 Te2 K1 130.5(2) 7_556 7 ?
O2 Te2 K1 54.3(2) 7_556 7_556 ?
O2 Te2 K2 118.02(19) 7_556 7_556 ?
O2 Te2 K2 118.02(19) . . ?
O2 Te2 K2 61.98(19) 7_556 . ?
O2 Te2 K2 61.98(19) . 7_556 ?
O2 Te2 O2 180.0 7_556 . ?
O2 Te2 O5 87.5(3) 7_556 . ?
O2 Te2 O5 92.5(3) . . ?
O2 Te2 O5 92.5(3) 7_556 7_556 ?
O2 Te2 O5 87.5(3) . 7_556 ?
O3 Te2 K1 54.61(18) . 7 ?
O3 Te2 K1 50.20(15) 7_556 7_556 ?
O3 Te2 K1 129.80(15) 7_556 . ?
O3 Te2 K1 125.39(18) 7_556 7 ?
O3 Te2 K1 50.20(15) . . ?
O3 Te2 K1 125.39(18) . 1_556 ?
O3 Te2 K1 129.80(15) . 7_556 ?
O3 Te2 K1 54.61(18) 7_556 1_556 ?
O3 Te2 K2 60.8(2) . . ?
O3 Te2 K2 60.8(2) 7_556 7_556 ?
O3 Te2 K2 119.2(2) . 7_556 ?
O3 Te2 K2 119.2(2) 7_556 . ?
O3 Te2 O2 92.94(15) . 7_556 ?
O3 Te2 O2 92.94(15) 7_556 . ?
O3 Te2 O2 87.06(15) . . ?
O3 Te2 O2 87.06(15) 7_556 7_556 ?
O3 Te2 O3 180.0 . 7_556 ?
O3 Te2 O5 90.4(3) 7_556 . ?
O3 Te2 O5 90.4(3) . 7_556 ?
O3 Te2 O5 89.6(3) 7_556 7_556 ?
O3 Te2 O5 89.6(3) . . ?
O5 Te2 K1 123.4(3) 7_556 1_556 ?
O5 Te2 K1 123.4(3) . 7 ?
O5 Te2 K1 120.9(3) 7_556 . ?
O5 Te2 K1 59.1(3) . . ?
O5 Te2 K1 59.1(3) 7_556 7_556 ?
O5 Te2 K1 56.6(3) . 1_556 ?
O5 Te2 K1 56.6(3) 7_556 7 ?
O5 Te2 K1 120.9(3) . 7_556 ?
O5 Te2 K2 137.99(10) . 7_556 ?
O5 Te2 K2 138.00(10) 7_556 . ?
O5 Te2 K2 42.00(10) 7_556 7_556 ?
O5 Te2 K2 42.00(10) . . ?
O5 Te2 O5 180.0 . 7_556 ?
Te2 K1 Te2 115.55(3) . 1_554 ?
Te2 K1 H5 40.8(14) . . ?
Te2 K1 H5 147.6(16) 1_554 . ?
O1 K1 Te2 89.91(10) . 1_554 ?
O1 K1 Te2 88.21(10) . . ?
O1 K1 O2 118.56(14) . 7 ?
O1 K1 O2 60.38(11) . . ?
O1 K1 O3 116.42(15) . . ?
O1 K1 O3 62.60(12) . 7 ?
O1 K1 O5 89.12(12) . 1_554 ?
O1 K1 O5 87.16(13) . . ?
O1 K1 H5 71.0(6) . . ?
O1 K1 O6 155.55(11) . . ?
O1 K1 O7 65.2(5) . . ?
O2 K1 Te2 33.51(14) . . ?
O2 K1 Te2 32.99(15) 7 1_554 ?
O2 K1 Te2 95.09(18) . 1_554 ?
O2 K1 Te2 98.29(19) 7 . ?
O2 K1 O2 95.1(3) 7 . ?
O2 K1 O3 55.96(11) 7 7 ?
O2 K1 O3 67.61(11) . 7 ?
O2 K1 O3 72.00(11) 7 . ?
O2 K1 O5 56.9(2) 7 1_554 ?
O2 K1 O5 57.38(19) . . ?
O2 K1 O5 128.0(2) 7 . ?
O2 K1 O5 123.2(2) . 1_554 ?
O2 K1 H5 139.1(14) 7 . ?
O2 K1 H5 52.9(16) . . ?
O2 K1 O6 80.8(3) 7 . ?
O2 K1 O7 143.9(15) 7 . ?
O2 K1 O7 114.3(10) . . ?
O3 K1 Te2 96.43(14) 7 . ?
O3 K1 Te2 31.94(14) . . ?
O3 K1 Te2 99.05(16) . 1_554 ?
O3 K1 Te2 32.00(12) 7 1_554 ?
O3 K1 O2 56.19(11) . . ?
O3 K1 O3 95.95(18) . 7 ?
O3 K1 O5 124.94(16) 7 . ?
O3 K1 O5 55.70(16) 7 1_554 ?
O3 K1 O5 128.86(18) . 1_554 ?
O3 K1 O5 56.02(18) . . ?
O3 K1 H5 117.0(14) 7 . ?
O3 K1 H5 68.8(10) . . ?
O3 K1 O7 141.8(15) . . ?
O5 K1 Te2 149.44(8) . 1_554 ?
O5 K1 Te2 149.26(9) 1_554 . ?
O5 K1 Te2 33.99(7) . . ?
O5 K1 Te2 33.81(7) 1_554 1_554 ?
O5 K1 O5 174.98(13) 1_554 . ?
O5 K1 H5 158.9(5) 1_554 . ?
O5 K1 H5 16.6(4) . . ?
O6 K1 Te2 104.4(5) . . ?
O6 K1 Te2 102.9(5) . 1_554 ?
O6 K1 O2 137.1(4) . . ?
O6 K1 O3 134.4(4) . 7 ?
O6 K1 O3 82.5(3) . . ?
O6 K1 O5 91.8(5) . . ?
O6 K1 O5 90.2(5) . 1_554 ?
O6 K1 H5 105.0(12) . . ?
O6 K1 O7 90.4(5) . . ?
O7 K1 Te2 119.1(15) . 1_554 ?
O7 K1 Te2 117.8(15) . . ?
O7 K1 O3 115.0(10) . 7 ?
O7 K1 O5 88.4(16) . 1_554 ?
O7 K1 O5 86.9(16) . . ?
O7 K1 H5 77(2) . . ?
Te1' K2 Te1' 106.29(12) . 5_656 ?
Te1' K2 Fe1 106.3 . 5_656 ?
Te1' K2 Fe1 0.000(15) 5_656 5_656 ?
Te2 K2 Te1' 156.19(19) . 5_656 ?
Te2 K2 Te1' 53.29(2) 4_546 5_656 ?
Te2 K2 Te1' 53.29(2) . . ?
Te2 K2 Te1' 156.19(19) 4_546 . ?
Te2 K2 Te2 141.91(5) 4_546 . ?
Te2 K2 Fe1 156.19(19) . 5_656 ?
Te2 K2 Fe1 53.29(2) 4_546 5_656 ?
O4 K2 Te1' 102.68(11) 4_546 . ?
O4 K2 Te1' 27.69(9) 4_546 5_656 ?
O4 K2 Te1' 102.68(11) 7_556 5_656 ?
O4 K2 Te1' 27.69(9) 7_556 . ?
O4 K2 Te2 152.64(8) 7_556 4_546 ?
O4 K2 Te2 152.64(8) 4_546 . ?
O4 K2 Te2 65.35(6) 7_556 . ?
O4 K2 Te2 65.35(6) 4_546 4_546 ?
O4 K2 Fe1 27.69(9) 4_546 5_656 ?
O4 K2 Fe1 102.68(11) 7_556 5_656 ?
O4 K2 O4 87.33(13) 7_556 4_546 ?
O4 K2 O5 93.18(9) 4_546 6 ?
O4 K2 O5 176.6(3) 7_556 6 ?
O4 K2 O5 93.18(9) 7_556 . ?
O4 K2 O5 176.6(3) 4_546 . ?
O4 K2 O6 88.97(18) 4_546 1_556 ?
O4 K2 O6 88.97(18) 7_556 1_556 ?
O4 K2 O6 92.40(19) 7_556 . ?
O4 K2 O6 92.40(19) 4_546 . ?
O5 K2 Te1' 79.15(10) 6 5_656 ?
O5 K2 Te1' 154.7(2) 6 . ?
O5 K2 Te1' 79.15(10) . . ?
O5 K2 Te1' 154.7(2) . 5_656 ?
O5 K2 Te2 27.90(7) . . ?
O5 K2 Te2 27.90(7) 6 4_546 ?
O5 K2 Te2 114.01(8) . 4_546 ?
O5 K2 Te2 114.01(8) 6 . ?
O5 K2 Fe1 79.15(10) 6 5_656 ?
O5 K2 Fe1 154.7(2) . 5_656 ?
O5 K2 O5 86.12(14) 6 . ?
O5 K2 O6 87.6(2) 6 1_556 ?
O5 K2 O6 87.6(2) . 1_556 ?
O5 K2 O6 91.0(2) 6 . ?
O5 K2 O6 91.0(2) . . ?
O6 K2 Te1' 69.07(11) . . ?
O6 K2 Te1' 111.90(11) 1_556 5_656 ?
O6 K2 Te1' 111.90(11) 1_556 . ?
O6 K2 Te1' 69.07(11) . 5_656 ?
O6 K2 Te2 89.17(12) 1_556 4_546 ?
O6 K2 Te2 89.17(12) 1_556 . ?
O6 K2 Te2 90.21(11) . 4_546 ?
O6 K2 Te2 90.21(11) . . ?
O6 K2 Fe1 69.07(11) . 5_656 ?
O6 K2 Fe1 111.90(11) 1_556 5_656 ?
O6 K2 O6 178.1(2) . 1_556 ?
Te1 O1 Te1' 97.41(14) . 7 ?
Te1 O1 Fe1 97.41(14) . 7 ?
Te1 O1 K1 106.83(15) . . ?
Te1' O1 K1 104.59(15) 7 . ?
Fe1 O1 Te1' 0.0 7 7 ?
Fe1 O1 K1 104.59(15) 7 . ?
Te1 O2 K1 99.5(2) . . ?
Te1 O2 K1 131.8(4) . 7 ?
Te2 O2 Te1 129.9(5) . . ?
Te2 O2 K1 97.55(14) . 7 ?
Te2 O2 K1 92.21(16) . . ?
K1 O2 K1 84.9(3) 7 . ?
Te1' O3 K1 98.2(2) . 7 ?
Te1' O3 K1 128.9(3) . . ?
Te2 O3 Te1' 132.6(3) . . ?
Te2 O3 K1 97.86(15) . . ?
Te2 O3 K1 93.39(18) . 7 ?
K1 O3 K1 84.05(18) . 7 ?
Te1 O4 Te1' 98.59(13) . 7_556 ?
Te1 O4 Fe1 98.59(13) . 7_556 ?
Te1 O4 K2 116.05(19) . 7_556 ?
Te1' O4 K2 112.2(2) 7_556 7_556 ?
Fe1 O4 Te1' 0.0 7_556 7_556 ?
Fe1 O4 K2 112.2(2) 7_556 7_556 ?
Te2 O5 K1 86.9(3) . . ?
Te2 O5 K1 89.6(3) . 1_556 ?
Te2 O5 K2 110.10(13) . . ?
Te2 O5 H5 102(6) . . ?
K1 O5 K1 174.98(13) 1_556 . ?
K1 O5 H5 110(5) 1_556 . ?
K1 O5 H5 74(5) . . ?
K2 O5 K1 87.2(2) . . ?
K2 O5 K1 90.5(2) . 1_556 ?
K2 O5 H5 142(6) . . ?
K1 O6 K1 92.49(16) 6 . ?
K1 O6 K2 89.8(5) . . ?
K1 O6 K2 91.5(5) . 1_554 ?
K1 O6 K2 89.8(5) 6 . ?
K1 O6 K2 91.5(5) 6 1_554 ?
K1 O6 H6 86(6) 6 . ?
K1 O6 H6 178(6) . . ?
K2 O6 K2 178.1(2) . 1_554 ?
K2 O6 H6 89(7) 1_554 . ?
K2 O6 H6 90(7) . . ?
K1 O7 K1 86.8(10) . 6 ?

loop_
_geom_bond_atom_site_label_1
_geom_bond_atom_site_label_2
_geom_bond_distance
_geom_bond_site_symmetry_2
_geom_bond_publ_flag
Te1 Te1' 2.98530(10) 7_556 ?
Te1 Te1' 2.98530(10) 7 ?
Te1 Fe1 2.98530(10) 7 ?
Te1 Fe1 2.98530(10) 7_556 ?
Te1 K1 3.7410(18) 2_556 ?
Te1 K1 3.7410(18) . ?
Te1 O1 1.943(3) 2_556 ?
Te1 O1 1.943(3) . ?
Te1 O2 1.989(3) . ?
Te1 O2 1.989(3) 2_556 ?
Te1 O4 1.932(4) . ?
Te1 O4 1.932(4) 2_556 ?
Te1' Te1 2.98530(10) 7_556 ?
Te1' Te1 2.98530(10) 7 ?
Te1' Fe1' 2.98530(10) 7_556 ?
Te1' Fe1' 2.98530(10) 7 ?
Te1' K1 3.7502(16) 8 ?
Te1' K1 3.7502(16) 7 ?
Te1' O1 2.030(4) 7 ?
Te1' O1 2.030(4) 8 ?
Te1' O3 2.014(4) 2_656 ?
Te1' O3 2.014(4) . ?
Te1' O4 2.006(4) 7_556 ?
Te1' O4 2.006(4) 8_554 ?
Te2 K1 3.539(3) 7 ?
Te2 K1 3.518(3) 7_556 ?
Te2 K1 3.539(3) 1_556 ?
Te2 K1 3.519(3) . ?
Te2 K2 3.9532(6) 7_556 ?
Te2 K2 3.9531(6) . ?
Te2 O2 1.944(7) 7_556 ?
Te2 O2 1.944(7) . ?
Te2 O3 1.879(6) . ?
Te2 O3 1.879(6) 7_556 ?
Te2 O5 1.970(3) 7_556 ?
Te2 O5 1.970(3) . ?
K1 Te2 3.539(3) 1_554 ?
K1 O1 2.683(3) . ?
K1 O2 2.858(7) . ?
K1 O2 2.713(8) 7 ?
K1 O3 2.729(6) . ?
K1 O3 2.890(6) 7 ?
K1 O5 2.954(8) 1_554 ?
K1 O5 3.022(8) . ?
K1 H5 2.90(8) . ?
K1 O6 2.726(4) . ?
K1 O7 2.87(3) . ?
K2 Te1' 3.997(3) 5_656 ?
K2 Te2 3.9531(6) 4_546 ?
K2 Fe1 3.997(3) 5_656 ?
K2 O4 2.782(3) 7_556 ?
K2 O4 2.782(3) 4_546 ?
K2 O5 2.817(4) . ?
K2 O5 2.817(4) 6 ?
K2 O6 2.977(19) . ?
K2 O6 2.994(19) 1_556 ?
O1 Te1' 2.030(4) 7 ?
O1 Fe1 2.030(4) 7 ?
O2 K1 2.713(8) 7 ?
O3 K1 2.890(6) 7 ?
O4 Te1' 2.006(4) 7_556 ?
O4 Fe1 2.006(4) 7_556 ?
O4 K2 2.782(3) 7_556 ?
O5 K1 2.954(8) 1_556 ?
O5 H5 0.86(2) . ?
O6 K1 2.726(4) 6 ?
O6 K2 2.994(19) 1_554 ?
O6 H6 0.87(2) . ?
O7 K1 2.87(3) 6 ?

loop_
_geom_torsion_atom_site_label_1
_geom_torsion_atom_site_label_2
_geom_torsion_atom_site_label_3
_geom_torsion_atom_site_label_4
_geom_torsion
_geom_torsion_site_symmetry_1
_geom_torsion_site_symmetry_2
_geom_torsion_site_symmetry_3
_geom_torsion_site_symmetry_4
_geom_torsion_publ_flag
K1 Te2 O3 Te1' 8.8(5) 7_556 . . . ?
K1 Te2 O3 Te1' -75.7(4) 1_556 . . . ?
K1 Te2 O3 Te1' -171.2(5) . . . . ?
K1 Te2 O3 Te1' 104.3(4) 7 . . . ?
K1 Te2 O3 K1 180.0 7_556 . . . ?
K1 Te2 O3 K1 180.000(1) 1_556 . . 7 ?
K1 Te2 O3 K1 84.45(19) . . . 7 ?
K1 Te2 O3 K1 -84.45(19) 7 . . . ?
K1 Te2 O3 K1 -95.55(19) 7_556 . . 7 ?
K1 Te2 O3 K1 95.55(19) 1_556 . . . ?
K2 Te2 O3 Te1' -90.7(4) . . . . ?
K2 Te2 O3 Te1' 89.3(4) 7_556 . . . ?
K2 Te2 O3 K1 164.93(19) . . . 7 ?
K2 Te2 O3 K1 80.48(16) . . . . ?
K2 Te2 O3 K1 -15.07(19) 7_556 . . 7 ?
K2 Te2 O3 K1 -99.52(16) 7_556 . . . ?
O2 Te2 O3 Te1' 144.7(4) . . . . ?
O2 Te2 O3 Te1' -35.3(4) 7_556 . . . ?
O2 Te2 O3 K1 40.36(19) . . . 7 ?
O2 Te2 O3 K1 135.9(2) 7_556 . . . ?
O2 Te2 O3 K1 -44.1(2) . . . . ?
O2 Te2 O3 K1 -139.64(19) 7_556 . . 7 ?
O5 Te2 O3 Te1' -122.8(5) . . . . ?
O5 Te2 O3 Te1' 57.2(5) 7_556 . . . ?
O5 Te2 O3 K1 48.4(2) . . . . ?
O5 Te2 O3 K1 -47.1(2) 7_556 . . 7 ?
O5 Te2 O3 K1 -131.6(2) 7_556 . . . ?
O5 Te2 O3 K1 132.9(2) . . . 7 ?

loop_
_twin_individual_id
_twin_individual_mass_fraction_refined
1 0.530(3)
2 0.470(3)
